data_4347119
loop_
_publ_author_name
'Travis, Will'
'Knapp, Caroline E.'
'Savory, Christopher N.'
'Ganose, Alex M.'
'Kafourou, Panagiota'
'Song, Xingchi'
'Sharif, Zainab'
'Cockcroft, Jeremy K.'
'Scanlon, David O.'
'Bronstein, Hugo'
'Palgrave, Robert G.'

_publ_section_title
;
 Hybrid Organic-Inorganic Coordination Complexes as Tunable Optical
 Response Materials.
;
_journal_issue 7
_journal_name_full 'Inorganic chemistry'
_journal_page_first 3393
_journal_page_last 3400
_journal_paper_doi 10.1021/acs.inorgchem.5b02749
_journal_volume 55
_journal_year 2016
_chemical_formula_moiety '0.25(C72 H40 I8 N16 Pb4)'
_chemical_formula_sum 'C18 H10 I2 N4 Pb'
_chemical_formula_weight 743.29
_chemical_name_systematic 'lead diiodide dipyridophenazine'
_space_group_crystal_system monoclinic
_space_group_IT_number 15
_space_group_name_Hall '-I 2ya'
_space_group_name_H-M_alt 'I 1 2/a 1'
_atom_sites_solution_hydrogens geom
_atom_sites_solution_primary direct
_audit_creation_date 2015-10-29
_audit_creation_method
;
Olex2 1.2
(compiled 2015.09.30 svn.r3233 for OlexSys, GUI svn.r5103)
;
_cell_angle_alpha 90
_cell_angle_beta 101.030(2)
_cell_angle_gamma 90
_cell_formula_units_Z 4
_cell_length_a 8.33531(18)
_cell_length_b 15.9159(3)
_cell_length_c 14.4471(3)
_cell_measurement_temperature 99
_cell_volume 1881.20(7)
_computing_molecular_graphics 'Olex2 (Dolomanov et al., 2009)'
_computing_publication_material 'Olex2 (Dolomanov et al., 2009)'
_computing_structure_refinement 'ShelXL (Sheldrick, 2008)'
_computing_structure_solution 'ShelXT (Sheldrick, 2015)'
_diffrn_ambient_environment N~2~
_diffrn_ambient_temperature 99
_diffrn_detector 'CCD plate'
_diffrn_detector_type Atlas
_diffrn_measured_fraction_theta_full 1.000
_diffrn_measured_fraction_theta_max 0.998
_diffrn_measurement_details
;
#__ type_ start__ end____ width___ exp.time_
  1 omega  -48.00   14.00   1.0000    1.0000
omega____ theta____ kappa____ phi______ frames
    -      -42.6216   38.0000 -120.0000 62

#__ type_ start__ end____ width___ exp.time_
  2 omega  -67.00  -14.00   1.0000    1.0000
omega____ theta____ kappa____ phi______ frames
    -      -42.6216  -57.0000 -120.0000 53

#__ type_ start__ end____ width___ exp.time_
  3 omega  -56.00  -10.00   1.0000    1.0000
omega____ theta____ kappa____ phi______ frames
    -      -42.6216  -77.0000    0.0000 46

#__ type_ start__ end____ width___ exp.time_
  4 omega  -74.00  -23.00   1.0000    1.0000
omega____ theta____ kappa____ phi______ frames
    -      -42.6216  -38.0000   60.0000 51

#__ type_ start__ end____ width___ exp.time_
  5 omega  -87.00  -10.00   1.0000    1.0000
omega____ theta____ kappa____ phi______ frames
    -      -42.6216  -77.0000  -60.0000 77

#__ type_ start__ end____ width___ exp.time_
  6 omega    1.00   66.00   1.0000    1.0000
omega____ theta____ kappa____ phi______ frames
    -       42.6216  -99.0000  -60.0000 65

#__ type_ start__ end____ width___ exp.time_
  7 omega    1.00   63.00   1.0000    1.0000
omega____ theta____ kappa____ phi______ frames
    -       42.6216  -99.0000   30.0000 62

#__ type_ start__ end____ width___ exp.time_
  8 omega    2.00   80.00   1.0000    1.0000
omega____ theta____ kappa____ phi______ frames
    -       42.6216  -99.0000  120.0000 78

#__ type_ start__ end____ width___ exp.time_
  9 omega   47.00   74.00   1.0000    1.0000
omega____ theta____ kappa____ phi______ frames
    -      112.0000 -111.0000  120.0000 27

#__ type_ start__ end____ width___ exp.time_
 10 omega   91.00  116.00   1.0000    1.0000
omega____ theta____ kappa____ phi______ frames
    -      112.0000 -111.0000  120.0000 25

#__ type_ start__ end____ width___ exp.time_
 11 omega   96.00  145.00   1.0000    1.0000
omega____ theta____ kappa____ phi______ frames
    -      112.0000  -77.0000    0.0000 49

#__ type_ start__ end____ width___ exp.time_
 12 omega  111.00  144.00   1.0000    1.0000
omega____ theta____ kappa____ phi______ frames
    -      112.0000  -77.0000  -60.0000 33

#__ type_ start__ end____ width___ exp.time_
 13 omega   71.00  109.00   1.0000    1.0000
omega____ theta____ kappa____ phi______ frames
    -      112.0000  -94.0000  -60.0000 38

#__ type_ start__ end____ width___ exp.time_
 14 omega   51.00   81.00   1.0000    1.0000
omega____ theta____ kappa____ phi______ frames
    -      112.0000  -45.0000  -30.0000 30

#__ type_ start__ end____ width___ exp.time_
 15 omega   47.00  109.00   1.0000    1.0000
omega____ theta____ kappa____ phi______ frames
    -      112.0000  -94.0000    0.0000 62

#__ type_ start__ end____ width___ exp.time_
 16 omega   43.00   95.00   1.0000    1.0000
omega____ theta____ kappa____ phi______ frames
    -      112.0000 -111.0000  -60.0000 52

#__ type_ start__ end____ width___ exp.time_
 17 omega   37.00  102.00   1.0000    1.0000
omega____ theta____ kappa____ phi______ frames
    -      112.0000 -111.0000 -180.0000 65

#__ type_ start__ end____ width___ exp.time_
 18 omega   38.00  116.00   1.0000    1.0000
omega____ theta____ kappa____ phi______ frames
    -      112.0000 -111.0000 -120.0000 78

#__ type_ start__ end____ width___ exp.time_
 19 omega   37.00   89.00   1.0000    1.0000
omega____ theta____ kappa____ phi______ frames
    -      112.0000  -77.0000  -60.0000 52

#__ type_ start__ end____ width___ exp.time_
 20 omega   84.00  113.00   1.0000    1.0000
omega____ theta____ kappa____ phi______ frames
    -      112.0000   61.0000   90.0000 29

#__ type_ start__ end____ width___ exp.time_
 21 omega  118.00  174.00   1.0000    1.0000
omega____ theta____ kappa____ phi______ frames
    -      112.0000   77.0000   60.0000 56

#__ type_ start__ end____ width___ exp.time_
 22 omega  152.00  178.00   1.0000    1.0000
omega____ theta____ kappa____ phi______ frames
    -      112.0000   71.0000    1.4818 26

#__ type_ start__ end____ width___ exp.time_
 23 omega  140.00  166.00   1.0000    1.0000
omega____ theta____ kappa____ phi______ frames
    -      112.0000   75.0000  -29.6161 26

#__ type_ start__ end____ width___ exp.time_
 24 omega  127.00  178.00   1.0000    1.0000
omega____ theta____ kappa____ phi______ frames
    -      112.0000   77.0000 -120.0000 51

#__ type_ start__ end____ width___ exp.time_
 25 omega  116.00  177.00   1.0000    1.0000
omega____ theta____ kappa____ phi______ frames
    -      112.0000   73.0000  -97.4918 61

#__ type_ start__ end____ width___ exp.time_
 26 omega  116.00  171.00   1.0000    1.0000
omega____ theta____ kappa____ phi______ frames
    -      112.0000   77.0000   30.0000 55

#__ type_ start__ end____ width___ exp.time_
 27 omega  122.00  177.00   1.0000    1.0000
omega____ theta____ kappa____ phi______ frames
    -      112.0000   77.0000   90.0000 55

#__ type_ start__ end____ width___ exp.time_
 28 omega  103.00  173.00   1.0000    1.0000
omega____ theta____ kappa____ phi______ frames
    -      112.0000  111.0000  -60.0000 70

#__ type_ start__ end____ width___ exp.time_
 29 omega  110.00  178.00   1.0000    1.0000
omega____ theta____ kappa____ phi______ frames
    -      112.0000   77.0000 -180.0000 68

#__ type_ start__ end____ width___ exp.time_
 30 omega   80.00  107.00   1.0000    1.0000
omega____ theta____ kappa____ phi______ frames
    -      112.0000   73.0000  -97.4918 27

#__ type_ start__ end____ width___ exp.time_
 31 omega   79.00  105.00   1.0000    1.0000
omega____ theta____ kappa____ phi______ frames
    -      112.0000   77.0000 -120.0000 26

#__ type_ start__ end____ width___ exp.time_
 32 omega   83.00  150.00   1.0000    1.0000
omega____ theta____ kappa____ phi______ frames
    -      112.0000   61.0000 -120.0000 67

#__ type_ start__ end____ width___ exp.time_
 33 omega   84.00  125.00   1.0000    1.0000
omega____ theta____ kappa____ phi______ frames
    -      112.0000   61.0000  -30.0000 41

#__ type_ start__ end____ width___ exp.time_
 34 omega   85.00  125.00   1.0000    1.0000
omega____ theta____ kappa____ phi______ frames
    -      112.0000   61.0000   30.0000 40

#__ type_ start__ end____ width___ exp.time_
 35 omega   84.00  109.00   1.0000    1.0000
omega____ theta____ kappa____ phi______ frames
    -      112.0000   61.0000   60.0000 25

#__ type_ start__ end____ width___ exp.time_
 36 omega   79.00  121.00   1.0000    1.0000
omega____ theta____ kappa____ phi______ frames
    -      112.0000   77.0000   90.0000 42

#__ type_ start__ end____ width___ exp.time_
 37 omega   83.00  109.00   1.0000    1.0000
omega____ theta____ kappa____ phi______ frames
    -      112.0000   61.0000  150.0000 26

#__ type_ start__ end____ width___ exp.time_
 38 omega   83.00  176.00   1.0000    1.0000
omega____ theta____ kappa____ phi______ frames
    -      112.0000   61.0000  120.0000 93

#__ type_ start__ end____ width___ exp.time_
 39 omega   84.00  174.00   1.0000    1.0000
omega____ theta____ kappa____ phi______ frames
    -      112.0000   61.0000    0.0000 90

#__ type_ start__ end____ width___ exp.time_
 40 omega   83.00  109.00   1.0000    1.0000
omega____ theta____ kappa____ phi______ frames
    -      112.0000   61.0000 -150.0000 26

#__ type_ start__ end____ width___ exp.time_
 41 omega   84.00  115.00   1.0000    1.0000
omega____ theta____ kappa____ phi______ frames
    -      112.0000   57.0000 -169.8742 31

#__ type_ start__ end____ width___ exp.time_
 42 omega   79.00  162.00   1.0000    1.0000
omega____ theta____ kappa____ phi______ frames
    -      112.0000   77.0000 -150.0000 83

#__ type_ start__ end____ width___ exp.time_
 43 omega   83.00  153.00   1.0000    1.0000
omega____ theta____ kappa____ phi______ frames
    -      112.0000   61.0000  -60.0000 70

#__ type_ start__ end____ width___ exp.time_
 44 omega   83.00  115.00   1.0000    1.0000
omega____ theta____ kappa____ phi______ frames
    -      112.0000   61.0000  -90.0000 32

#__ type_ start__ end____ width___ exp.time_
 45 omega   80.00  106.00   1.0000    1.0000
omega____ theta____ kappa____ phi______ frames
    -      112.0000   75.0000  -29.6161 26

#__ type_ start__ end____ width___ exp.time_
 46 omega   79.00  106.00   1.0000    1.0000
omega____ theta____ kappa____ phi______ frames
    -      112.0000   77.0000  -60.0000 27

#__ type_ start__ end____ width___ exp.time_
 47 omega   79.00  106.00   1.0000    1.0000
omega____ theta____ kappa____ phi______ frames
    -      112.0000   77.0000  -90.0000 27

#__ type_ start__ end____ width___ exp.time_
 48 omega   79.00  105.00   1.0000    1.0000
omega____ theta____ kappa____ phi______ frames
    -      112.0000   77.0000 -180.0000 26

#__ type_ start__ end____ width___ exp.time_
 49 omega   81.00  108.00   1.0000    1.0000
omega____ theta____ kappa____ phi______ frames
    -      112.0000   71.0000    1.4818 27

#__ type_ start__ end____ width___ exp.time_
 50 omega   79.00  106.00   1.0000    1.0000
omega____ theta____ kappa____ phi______ frames
    -      112.0000   77.0000   60.0000 27

#__ type_ start__ end____ width___ exp.time_
 51 omega   79.00  105.00   1.0000    1.0000
omega____ theta____ kappa____ phi______ frames
    -      112.0000   77.0000   30.0000 26

#__ type_ start__ end____ width___ exp.time_
 52 omega   79.00  105.00   1.0000    1.0000
omega____ theta____ kappa____ phi______ frames
    -      112.0000   77.0000  120.0000 26

#__ type_ start__ end____ width___ exp.time_
 53 omega   79.00  168.00   1.0000    1.0000
omega____ theta____ kappa____ phi______ frames
    -      112.0000   77.0000  150.0000 89

#__ type_ start__ end____ width___ exp.time_
 54 omega   12.00   38.00   1.0000    1.0000
omega____ theta____ kappa____ phi______ frames
    -       42.6216   77.0000  -60.0000 26

#__ type_ start__ end____ width___ exp.time_
 55 omega -116.00  -87.00   1.0000    1.0000
omega____ theta____ kappa____ phi______ frames
    -      -42.6216  -57.0000 -120.0000 29

#__ type_ start__ end____ width___ exp.time_
 56 omega -118.00  -10.00   1.0000    1.0000
omega____ theta____ kappa____ phi______ frames
    -      -42.6216  -77.0000 -180.0000 108

#__ type_ start__ end____ width___ exp.time_
 57 omega -119.00  -91.00   1.0000    1.0000
omega____ theta____ kappa____ phi______ frames
    -      -42.6216  -77.0000  -60.0000 28

#__ type_ start__ end____ width___ exp.time_
 58 omega -119.00  -70.00   1.0000    1.0000
omega____ theta____ kappa____ phi______ frames
    -      -42.6216  -77.0000    0.0000 49

#__ type_ start__ end____ width___ exp.time_
 59 omega -119.00  -10.00   1.0000    1.0000
omega____ theta____ kappa____ phi______ frames
    -      -42.6216  -77.0000   90.0000 109
;
_diffrn_measurement_device 'four-circle diffractometer'
_diffrn_orient_matrix_UB_11 0.0414195000
_diffrn_orient_matrix_UB_12 0.0783253000
_diffrn_orient_matrix_UB_13 -0.0535743000
_diffrn_orient_matrix_UB_21 0.1622045000
_diffrn_orient_matrix_UB_22 0.0097696000
_diffrn_orient_matrix_UB_23 0.0710075000
_diffrn_orient_matrix_UB_31 0.0860177000
_diffrn_orient_matrix_UB_32 -0.0559703000
_diffrn_orient_matrix_UB_33 -0.0625328000
_diffrn_radiation_monochromator mirror
_diffrn_radiation_probe x-ray
_diffrn_radiation_type CuK\a
_diffrn_radiation_wavelength 1.54184
_diffrn_reflns_av_R_equivalents 0.0746
_diffrn_reflns_av_unetI/netI 0.0324
_diffrn_reflns_Laue_measured_fraction_full 1.000
_diffrn_reflns_Laue_measured_fraction_max 0.998
_diffrn_reflns_limit_h_max 10
_diffrn_reflns_limit_h_min -10
_diffrn_reflns_limit_k_max 20
_diffrn_reflns_limit_k_min -19
_diffrn_reflns_limit_l_max 18
_diffrn_reflns_limit_l_min -18
_diffrn_reflns_number 15944
_diffrn_reflns_point_group_measured_fraction_full 1.000
_diffrn_reflns_point_group_measured_fraction_max 0.998
_diffrn_reflns_theta_full 67.684
_diffrn_reflns_theta_max 76.277
_diffrn_reflns_theta_min 4.176
_diffrn_source_type 'SuperNova (Cu) X-ray Source'
_exptl_absorpt_coefficient_mu 43.274
_exptl_absorpt_correction_T_max 1.00000
_exptl_absorpt_correction_T_min 0.29928
_exptl_absorpt_correction_type multi-scan
_exptl_absorpt_process_details
;
CrysAlisPro, Agilent Technologies,
Version 1.171.37.34 (release 22-05-2014 CrysAlis171 .NET)
(compiled May 22 2014,16:03:01)
Empirical absorption correction using spherical harmonics,
 implemented in SCALE3 ABSPACK scaling algorithm.
;
_exptl_crystal_colour 'clear orange'
_exptl_crystal_colour_lustre clear
_exptl_crystal_colour_primary orange
_exptl_crystal_density_diffrn 2.624
_exptl_crystal_description block
_exptl_crystal_F_000 1336
_exptl_crystal_preparation 'Reaction of lead diiodide with dipyridophenazine'
_exptl_crystal_recrystallization_method 'Crystallised from N-methyl-2- pyrrolidone and methanol'
_exptl_crystal_size_max 0.1
_exptl_crystal_size_mid 0.08
_exptl_crystal_size_min 0.08
_refine_diff_density_max 2.633
_refine_diff_density_min -3.246
_refine_diff_density_rms 0.289
_refine_ls_extinction_method none
_refine_ls_goodness_of_fit_ref 1.107
_refine_ls_hydrogen_treatment constr
_refine_ls_matrix_type full
_refine_ls_number_parameters 47
_refine_ls_number_reflns 1970
_refine_ls_number_restraints 26
_refine_ls_restrained_S_all 1.100
_refine_ls_R_factor_all 0.0465
_refine_ls_R_factor_gt 0.0444
_refine_ls_shift/su_max 0.000
_refine_ls_shift/su_mean 0.000
_refine_ls_structure_factor_coef Fsqd
_refine_ls_weighting_details 'w=1/[\s^2^(Fo^2^)+(0.0750P)^2^+28.1990P] where P=(Fo^2^+2Fc^2^)/3'
_refine_ls_weighting_scheme calc
_refine_ls_wR_factor_gt 0.1209
_refine_ls_wR_factor_ref 0.1235
_reflns_Friedel_coverage 0.000
_reflns_number_gt 1837
_reflns_number_total 1970
_reflns_threshold_expression 'I > 2\s(I)'
_cod_data_source_file ic5b02749_si_004.cif
_cod_data_source_block xstr0395
_cod_database_code 4347119
_chemical_oxdiff_formula 'Pb I2 C18 H10 N4'
_chemical_oxdiff_usercomment 'CEK WLT 100 K'
_shelx_space_group_comment
;
The symmetry employed for this shelxl refinement is uniquely defined
by the following loop, which should always be used as a source of
symmetry information in preference to the above space-group names.
They are only intended as comments.
;
_reflns_odcompleteness_completeness 100.00
_reflns_odcompleteness_iscentric 1
_reflns_odcompleteness_theta 74.33
_olex2_refinement_description
;
1. Others
 Fixed Sof: I2(0.5) C10(0.5) H10(0.5) C9(0.5) H9(0.5) C8(0.5) H8(0.5) C7(0.5)
 C4(0.5) C3(0.5) H3(0.5) C2(0.5) H2(0.5) C1(0.5) H1(0.5) N1(0.5) N2(0.5)
 C6(0.5) C5(0.5) C18(0.5) H18(0.5) C17(0.5) H17(0.5) C16(0.5) H16(0.5) C15(0.5)
 H15(0.5) C14(0.5) N3(0.5) C12(0.5) C11(0.5) N4(0.5) C13(0.5) I1(0.5)
 Fixed U12: Pb1(0)
 Fixed U23: Pb1(0)
 Fixed Uiso: H10(0.039) H9(0.033) H8(0.029) H3(0.029) H2(0.033) H1(0.039)
 H18(0.041) H17(0.036) H16(0.036) H15(0.041)
 Fixed X: Pb1(0.75) H10(0.5702) H9(0.4958) H8(0.5505) H3(0.9203) H2(0.9945)
 H1(0.94) H18(0.6104) H17(0.6677) H16(0.7912) H15(0.8564)
 Fixed Y: H10(0.1243) H9(0.249) H8(0.3787) H3(0.3929) H2(0.2682) H1(0.1385)
 H18(0.6348) H17(0.7629) H16(0.7682) H15(0.6454)
 Fixed Z: Pb1(0.5) H10(0.6928) H9(0.7582) H8(0.6957) H3(0.3286) H2(0.2631)
 H1(0.3256) H18(0.656) H17(0.5936) H16(0.4597) H15(0.3894)
;
_shelx_shelxl_version_number 2014/7
_olex2_date_sample_data_collection 2015-03-11
_olex2_exptl_crystal_mounting_method 'Mounted on a nylon loop'
_olex2_submission_original_sample_id XSTR0395
_olex2_submission_special_instructions 'No special instructions were received'

loop_
_space_group_symop_operation_xyz
'x, y, z'
'-x+1/2, y, -z'
'x+1/2, y+1/2, z+1/2'
'-x+1, y+1/2, -z+1/2'
'-x, -y, -z'
'x-1/2, -y, z'
'-x+1/2, -y+1/2, -z+1/2'
'x, -y+1/2, z+1/2'

loop_
_atom_site_label
_atom_site_type_symbol
_atom_site_fract_x
_atom_site_fract_y
_atom_site_fract_z
_atom_site_U_iso_or_equiv
_atom_site_adp_type
_atom_site_occupancy
_atom_site_site_symmetry_order
_atom_site_calc_flag
_atom_site_refinement_flags_posn
_atom_site_refinement_flags_adp
_atom_site_refinement_flags_occupancy
_atom_site_disorder_assembly
_atom_site_disorder_group
Pb1 Pb 0.7500 0.04889(2) 0.5000 0.02173(18) Uani 1 2 d S T P . .
I2 I 1.0962(8) 0.0747(3) 0.6360(4) 0.0289(7) Uani 0.5 1 d . . . A -1
C10 C 0.5932(13) 0.1766(5) 0.6666(6) 0.032(2) Uiso 0.5 1 d . U . A -1
H10 H 0.5702 0.1243 0.6928 0.039 Uiso 0.5 1 calc R . . A -1
C9 C 0.5488(9) 0.2510(6) 0.7056(4) 0.027(2) Uiso 0.5 1 d G U . A -1
H9 H 0.4958 0.2490 0.7582 0.033 Uiso 0.5 1 calc R . . A -1
C8 C 0.5815(11) 0.3284(5) 0.6683(5) 0.024(2) Uiso 0.5 1 d G U . A -1
H8 H 0.5505 0.3787 0.6957 0.029 Uiso 0.5 1 calc R . . A -1
C7 C 0.6596(10) 0.3330(3) 0.5906(5) 0.0179(18) Uiso 0.5 1 d G U . A -1
C4 C 0.8189(10) 0.3391(3) 0.4325(5) 0.0179(18) Uiso 0.5 1 d G U . A -1
C3 C 0.8973(11) 0.3406(5) 0.3548(5) 0.024(2) Uiso 0.5 1 d G U . A -1
H3 H 0.9203 0.3929 0.3286 0.029 Uiso 0.5 1 calc R . . A -1
C2 C 0.9416(9) 0.2661(6) 0.3157(4) 0.027(2) Uiso 0.5 1 d G U . A -1
H2 H 0.9945 0.2682 0.2631 0.033 Uiso 0.5 1 calc R . . A -1
C1 C 0.9090(13) 0.1887(5) 0.3531(6) 0.032(2) Uiso 0.5 1 d G U . A -1
H1 H 0.9400 0.1385 0.3256 0.039 Uiso 0.5 1 calc R . . A -1
N1 N 0.8308(12) 0.1841(3) 0.4308(5) 0.0191(14) Uiso 0.5 1 d G U . A -1
N2 N 0.6715(12) 0.1781(3) 0.5889(6) 0.0191(14) Uiso 0.5 1 d G U . A -1
C6 C 0.7055(8) 0.2571(2) 0.5502(4) 0.0153(15) Uiso 0.5 1 d G U . A -1
C5 C 0.7850(8) 0.2601(2) 0.4712(4) 0.0153(15) Uiso 0.5 1 d G U . A -1
C18 C 0.6602(9) 0.6362(3) 0.6021(4) 0.034(3) Uiso 0.5 1 d . U . A -1
H18 H 0.6104 0.6348 0.6560 0.041 Uiso 0.5 1 calc R . . A -1
C17 C 0.6941(11) 0.7123(3) 0.5652(5) 0.030(2) Uiso 0.5 1 d G U . A -1
H17 H 0.6677 0.7629 0.5936 0.036 Uiso 0.5 1 calc R . . A -1
C16 C 0.7681(11) 0.7155(3) 0.4849(5) 0.030(2) Uiso 0.5 1 d G U . A -1
H16 H 0.7912 0.7682 0.4597 0.036 Uiso 0.5 1 calc R . . A -1
C15 C 0.8068(10) 0.6425(3) 0.4432(4) 0.034(3) Uiso 0.5 1 d G U . A -1
H15 H 0.8564 0.6454 0.3894 0.041 Uiso 0.5 1 calc R . . A -1
C14 C 0.7736(7) 0.5629(3) 0.4796(3) 0.019(2) Uiso 0.5 1 d G U . A -1
N3 N 0.8119(9) 0.4863(3) 0.4384(4) 0.0218(18) Uiso 0.5 1 d G U . A -1
C12 C 0.7781(10) 0.4102(3) 0.4753(5) 0.024(2) Uiso 0.5 1 d G U . A -1
C11 C 0.7041(10) 0.4070(3) 0.5556(5) 0.024(2) Uiso 0.5 1 d G U . A -1
N4 N 0.6654(9) 0.4800(3) 0.5973(4) 0.0218(18) Uiso 0.5 1 d G U . A -1
C13 C 0.6987(7) 0.5596(3) 0.5608(3) 0.019(2) Uiso 0.5 1 d G U . A -1
I1 I 1.0842(9) 0.0607(4) 0.6532(4) 0.0285(7) Uani 0.5 1 d . . . A .

loop_
_atom_site_aniso_label
_atom_site_aniso_U_11
_atom_site_aniso_U_22
_atom_site_aniso_U_33
_atom_site_aniso_U_23
_atom_site_aniso_U_13
_atom_site_aniso_U_12
Pb1 0.0212(3) 0.0065(2) 0.0369(3) 0.000 0.00413(17) 0.000
I2 0.0314(11) 0.0199(17) 0.0342(18) -0.0112(11) 0.0031(11) 0.0020(11)
I1 0.0330(11) 0.0184(15) 0.0331(17) -0.0067(9) 0.0043(10) 0.0010(10)

loop_
_atom_type_symbol
_atom_type_description
_atom_type_scat_dispersion_real
_atom_type_scat_dispersion_imag
_atom_type_scat_source
C C 0.0181 0.0091 'International Tables Vol C Tables 4.2.6.8 and 6.1.1.4'
H H 0.0000 0.0000 'International Tables Vol C Tables 4.2.6.8 and 6.1.1.4'
I I -0.3257 6.8362 'International Tables Vol C Tables 4.2.6.8 and 6.1.1.4'
N N 0.0311 0.0180 'International Tables Vol C Tables 4.2.6.8 and 6.1.1.4'
Pb Pb -4.0753 8.5060 'International Tables Vol C Tables 4.2.6.8 and 6.1.1.4'

loop_
_geom_angle_atom_site_label_1
_geom_angle_atom_site_label_2
_geom_angle_atom_site_label_3
_geom_angle
_geom_angle_site_symmetry_1
_geom_angle_site_symmetry_3
I2 Pb1 I1 6.45(12) . .
I2 Pb1 I1 92.03(18) . 5_756
I2 Pb1 I1 95.72(14) . 6
I2 Pb1 I1 168.13(9) . 2_656
N1 Pb1 I2 81.7(2) . .
N1 Pb1 N2 68.18(9) . .
N1 Pb1 I1 87.8(2) . .
N1 Pb1 I1 86.5(3) . 2_656
N1 Pb1 I1 152.97(13) . 6
N1 Pb1 I1 90.41(13) . 5_756
N2 Pb1 I2 82.9(3) . .
N2 Pb1 I1 91.6(2) . 2_656
N2 Pb1 I1 84.79(13) . 6
N2 Pb1 I1 83.1(3) . .
N2 Pb1 I1 158.47(13) . 5_756
I1 Pb1 I1 89.32(13) 2_656 5_756
I1 Pb1 I1 94.20(16) . 5_756
I1 Pb1 I1 89.32(13) . 6
I1 Pb1 I1 173.3(2) . 2_656
I1 Pb1 I1 116.61(14) 5_756 6
I1 Pb1 I1 94.20(16) 2_656 6
C9 C10 H10 119.6 . .
C9 C10 N2 120.8 . .
N2 C10 H10 119.6 . .
C10 C9 H9 119.7 . .
C10 C9 C8 120.6 . .
C8 C9 H9 119.7 . .
C9 C8 H8 119.6 . .
C9 C8 C7 120.8 . .
C7 C8 H8 119.6 . .
C8 C7 C6 119.0 . .
C11 C7 C8 123.0(4) . .
C11 C7 C6 117.9(4) . .
C3 C4 C5 119.1 . .
C12 C4 C3 122.9(4) . .
C12 C4 C5 118.0(4) . .
C4 C3 H3 119.6 . .
C2 C3 C4 120.7 . .
C2 C3 H3 119.6 . .
C3 C2 H2 119.7 . .
C1 C2 C3 120.6 . .
C1 C2 H2 119.7 . .
C2 C1 H1 119.6 . .
C2 C1 N1 120.7 . .
N1 C1 H1 119.6 . .
C1 N1 Pb1 124.2(2) . .
C1 N1 C5 119.0 . .
C5 N1 Pb1 116.7(2) . .
C10 N2 Pb1 126.0(2) . .
C10 N2 C6 119.1 . .
C6 N2 Pb1 114.83(19) . .
N2 C6 C7 119.8 . .
C5 C6 C7 120.1 . .
C5 C6 N2 120.1 . .
N1 C5 C4 119.9 . .
C6 C5 C4 120.1 . .
C6 C5 N1 120.1 . .
C17 C18 H18 119.6 . .
C17 C18 C13 120.9 . .
C13 C18 H18 119.6 . .
C18 C17 H17 119.9 . .
C18 C17 C16 120.3 . .
C16 C17 H17 119.9 . .
C17 C16 H16 119.9 . .
C15 C16 C17 120.3 . .
C15 C16 H16 119.9 . .
C16 C15 H15 119.5 . .
C16 C15 C14 120.9 . .
C14 C15 H15 119.5 . .
C15 C14 N3 122.4 . .
C15 C14 C13 118.8 . .
N3 C14 C13 118.8 . .
C12 N3 C14 120.9 . .
C4 C12 N3 117.9(4) . .
C4 C12 C11 121.8(4) . .
N3 C12 C11 120.3 . .
C7 C11 C12 121.9(4) . .
C7 C11 N4 117.7(4) . .
N4 C11 C12 120.3 . .
C11 N4 C13 120.9 . .
C18 C13 C14 118.8 . .
C18 C13 N4 122.3 . .
N4 C13 C14 118.9 . .
Pb1 I1 Pb1 85.80(16) . 5_756

loop_
_geom_bond_atom_site_label_1
_geom_bond_atom_site_label_2
_geom_bond_distance
_geom_bond_site_symmetry_2
Pb1 I2 3.192(7) .
Pb1 N1 2.519(6) .
Pb1 N2 2.574(7) .
Pb1 I1 3.215(7) 2_656
Pb1 I1 3.320(7) 6
Pb1 I1 3.215(7) .
Pb1 I1 3.320(7) 5_756
C10 H10 0.9500 .
C10 C9 1.3917 .
C10 N2 1.4024 .
C9 H9 0.9500 .
C9 C8 1.3922 .
C8 H8 0.9500 .
C8 C7 1.4028 .
C7 C6 1.4268 .
C7 C11 1.361(7) .
C4 C3 1.4027 .
C4 C5 1.4264 .
C4 C12 1.363(7) .
C3 H3 0.9500 .
C3 C2 1.3922 .
C2 H2 0.9500 .
C2 C1 1.3921 .
C1 H1 0.9500 .
C1 N1 1.4035 .
N1 C5 1.4262 .
N2 C6 1.4261 .
C6 C5 1.4255 .
C18 H18 0.9500 .
C18 C17 1.3747 .
C18 C13 1.4197 .
C17 H17 0.9500 .
C17 C16 1.4148 .
C16 H16 0.9500 .
C16 C15 1.3745 .
C15 H15 0.9500 .
C15 C14 1.4193 .
C14 N3 1.4201 .
C14 C13 1.4319 .
N3 C12 1.3739 .
C12 C11 1.4153 .
C11 N4 1.3746 .
N4 C13 1.4200 .
I1 Pb1 3.320(7) 5_756

loop_
_geom_torsion_atom_site_label_1
_geom_torsion_atom_site_label_2
_geom_torsion_atom_site_label_3
_geom_torsion_atom_site_label_4
_geom_torsion
Pb1 N1 C5 C4 -176.7(6)
Pb1 N1 C5 C6 3.3(6)
Pb1 N2 C6 C7 176.8(5)
Pb1 N2 C6 C5 -3.2(5)
C10 C9 C8 C7 0.0
C10 N2 C6 C7 0.0
C10 N2 C6 C5 -180.0
C9 C10 N2 Pb1 -176.4(6)
C9 C10 N2 C6 0.0
C9 C8 C7 C6 0.0
C9 C8 C7 C11 -175.4(8)
C8 C7 C6 N2 0.0
C8 C7 C6 C5 180.0
C8 C7 C11 C12 -178.0(3)
C8 C7 C11 N4 -2.1(7)
C7 C6 C5 C4 0.0
C7 C6 C5 N1 180.0
C7 C11 N4 C13 -176.0(7)
C4 C3 C2 C1 0.0
C4 C12 C11 C7 -4.5(5)
C4 C12 C11 N4 179.7(7)
C3 C4 C5 N1 0.0
C3 C4 C5 C6 180.0
C3 C4 C12 N3 1.9(7)
C3 C4 C12 C11 -177.8(3)
C3 C2 C1 N1 0.0
C2 C1 N1 Pb1 176.4(6)
C2 C1 N1 C5 0.0
C1 N1 C5 C4 0.0
C1 N1 C5 C6 180.0
N2 C10 C9 C8 0.0
N2 C6 C5 C4 -180.0
N2 C6 C5 N1 0.0
C6 C7 C11 C12 6.6(9)
C6 C7 C11 N4 -177.5(4)
C5 C4 C3 C2 0.0
C5 C4 C12 N3 179.6(4)
C5 C4 C12 C11 -0.1(9)
C18 C17 C16 C15 0.0
C17 C18 C13 C14 0.0
C17 C18 C13 N4 180.0
C17 C16 C15 C14 0.0
C16 C15 C14 N3 -180.0
C16 C15 C14 C13 0.0
C15 C14 N3 C12 180.0
C15 C14 C13 C18 0.0
C15 C14 C13 N4 180.0
C14 N3 C12 C4 -179.7(7)
C14 N3 C12 C11 0.0
N3 C14 C13 C18 -180.0
N3 C14 C13 N4 0.0
N3 C12 C11 C7 175.8(7)
N3 C12 C11 N4 0.0
C12 C4 C3 C2 177.7(8)
C12 C4 C5 N1 -177.8(8)
C12 C4 C5 C6 2.2(8)
C12 C11 N4 C13 0.0
C11 C7 C6 N2 175.6(8)
C11 C7 C6 C5 -4.4(8)
C11 N4 C13 C18 180.0
C11 N4 C13 C14 0.0
C13 C18 C17 C16 0.0
C13 C14 N3 C12 0.0
